data_7215181
loop_
_publ_author_name
'Han, Rong-Min'
'Ma, Jian-Fang'
'Liu, Ying-Ying'
'Yang, Jin'

_publ_section_title
;
 Syntheses, structures, and photoluminescent properties of a series of
 coordination polymers based on a new
 2&#x2032;-carboxybiphenyl-4-ylmethylaminodiacetic acid and different
 N-donor ligands
;
_journal_issue 28
_journal_name_full CrystEngComm
_journal_page_first 5641
_journal_paper_doi 10.1039/c3ce40528a
_journal_volume 15
_journal_year 2013
_chemical_formula_moiety 'C60 H68 N14 Ni3 O20'
_chemical_formula_sum 'C60 H68 N14 Ni3 O20'
_chemical_formula_weight 1481.41
_chemical_name_systematic
;
 ?
;
_space_group_IT_number 2
_symmetry_cell_setting triclinic
_symmetry_space_group_name_Hall '-P 1'
_symmetry_space_group_name_H-M 'P -1'
_atom_sites_solution_hydrogens geom
_atom_sites_solution_primary direct
_atom_sites_solution_secondary difmap
_audit_creation_method SHELXL-97
_cell_angle_alpha 76.209(9)
_cell_angle_beta 84.840(9)
_cell_angle_gamma 86.847(9)
_cell_formula_units_Z 1
_cell_length_a 8.2860(9)
_cell_length_b 12.6490(14)
_cell_length_c 15.7450(15)
_cell_measurement_reflns_used 2914
_cell_measurement_temperature 293(2)
_cell_measurement_theta_max 29.1348
_cell_measurement_theta_min 2.9212
_cell_volume 1595.2(3)
_computing_cell_refinement CrysAlis
_computing_data_collection 'CrysAlis (Oxford Diffraction, 2006)'
_computing_data_reduction CrysAlis
_computing_structure_refinement 'SHELXL-97 (Sheldrick, 2008)'
_computing_structure_solution 'SHELXS-97 (Sheldrick, 2008)'
_diffrn_ambient_temperature 293(2)
_diffrn_detector_area_resol_mean 10.0
_diffrn_measured_fraction_theta_full 0.995
_diffrn_measured_fraction_theta_max 0.995
_diffrn_measurement_device_type 'Oxford Diffraction Gemini R Ultra'
_diffrn_measurement_method '\w scan'
_diffrn_radiation_monochromator graphite
_diffrn_radiation_source 'fine-focus sealed tube'
_diffrn_radiation_type MoK\a
_diffrn_radiation_wavelength 0.71069
_diffrn_reflns_av_R_equivalents 0.0295
_diffrn_reflns_av_sigmaI/netI 0.0588
_diffrn_reflns_limit_h_max 9
_diffrn_reflns_limit_h_min -9
_diffrn_reflns_limit_k_max 12
_diffrn_reflns_limit_k_min -15
_diffrn_reflns_limit_l_max 14
_diffrn_reflns_limit_l_min -18
_diffrn_reflns_number 9792
_diffrn_reflns_theta_full 25.03
_diffrn_reflns_theta_max 25.03
_diffrn_reflns_theta_min 2.93
_exptl_absorpt_coefficient_mu 0.963
_exptl_absorpt_correction_T_max 0.8690
_exptl_absorpt_correction_T_min 0.8017
_exptl_absorpt_correction_type multi-scan
_exptl_absorpt_process_details
;
CrysAlis (Oxford Diffraction, 2006)
;
_exptl_crystal_colour green
_exptl_crystal_density_diffrn 1.542
_exptl_crystal_density_method 'not measured'
_exptl_crystal_description block
_exptl_crystal_F_000 770
_exptl_crystal_size_max 0.24
_exptl_crystal_size_mid 0.16
_exptl_crystal_size_min 0.15
_refine_diff_density_max 0.412
_refine_diff_density_min -0.323
_refine_diff_density_rms 0.056
_refine_ls_extinction_method none
_refine_ls_goodness_of_fit_ref 1.028
_refine_ls_hydrogen_treatment mixed
_refine_ls_matrix_type full
_refine_ls_number_parameters 473
_refine_ls_number_reflns 5609
_refine_ls_number_restraints 12
_refine_ls_restrained_S_all 1.027
_refine_ls_R_factor_all 0.0731
_refine_ls_R_factor_gt 0.0476
_refine_ls_shift/su_max 0.000
_refine_ls_shift/su_mean 0.000
_refine_ls_structure_factor_coef Fsqd
_refine_ls_weighting_details 'calc w=1/[\s^2^(Fo^2^)+(0.0273P)^2^+0.7299P] where P=(Fo^2^+2Fc^2^)/3'
_refine_ls_weighting_scheme calc
_refine_ls_wR_factor_gt 0.0828
_refine_ls_wR_factor_ref 0.0938
_reflns_number_gt 4172
_reflns_number_total 5609
_reflns_threshold_expression >2\s(I)
_cod_data_source_file c3ce40528a.cif
_cod_data_source_block Compound-6
_cod_database_code 7215181

loop_
_symmetry_equiv_pos_as_xyz
'x, y, z'
'-x, -y, -z'

loop_
_atom_site_label
_atom_site_type_symbol
_atom_site_fract_x
_atom_site_fract_y
_atom_site_fract_z
_atom_site_U_iso_or_equiv
_atom_site_adp_type
_atom_site_occupancy
_atom_site_symmetry_multiplicity
_atom_site_calc_flag
_atom_site_refinement_flags
_atom_site_disorder_assembly
_atom_site_disorder_group
Ni1 Ni 0.34017(5) 0.26343(3) 0.30287(3) 0.03633(14) Uani 1 1 d . . .
Ni2 Ni 1.0000 0.5000 0.0000 0.0474(2) Uani 1 2 d S . .
C1 C 0.8285(4) 0.7987(3) 0.5159(2) 0.0383(8) Uani 1 1 d . . .
C2 C 0.9819(4) 0.7905(2) 0.4580(2) 0.0355(8) Uani 1 1 d . . .
C3 C 1.1025(4) 0.8625(3) 0.4605(2) 0.0478(9) Uani 1 1 d . . .
H3 H 1.0826 0.9131 0.4948 0.057 Uiso 1 1 calc R . .
C4 C 1.2494(5) 0.8599(3) 0.4134(3) 0.0557(11) Uani 1 1 d . . .
H4 H 1.3289 0.9077 0.4166 0.067 Uiso 1 1 calc R . .
C5 C 1.2788(4) 0.7869(3) 0.3617(3) 0.0545(10) Uani 1 1 d . . .
H5 H 1.3781 0.7853 0.3293 0.065 Uiso 1 1 calc R . .
C6 C 1.1603(4) 0.7154(3) 0.3577(2) 0.0457(9) Uani 1 1 d . . .
H6 H 1.1810 0.6669 0.3216 0.055 Uiso 1 1 calc R . .
C7 C 1.0109(4) 0.7143(2) 0.4064(2) 0.0342(8) Uani 1 1 d . . .
C8 C 0.8911(4) 0.6326(2) 0.4019(2) 0.0355(8) Uani 1 1 d . . .
C9 C 0.7258(4) 0.6577(3) 0.4013(2) 0.0451(9) Uani 1 1 d . . .
H9 H 0.6879 0.7281 0.4019 0.054 Uiso 1 1 calc R . .
C10 C 0.6168(4) 0.5790(3) 0.4001(2) 0.0486(9) Uani 1 1 d . . .
H10 H 0.5066 0.5974 0.4009 0.058 Uiso 1 1 calc R . .
C11 C 0.6675(5) 0.4739(3) 0.3975(2) 0.0440(9) Uani 1 1 d . . .
C12 C 0.8306(5) 0.4492(3) 0.3975(2) 0.0479(10) Uani 1 1 d . . .
H12 H 0.8678 0.3790 0.3958 0.057 Uiso 1 1 calc R . .
C13 C 0.9414(4) 0.5263(3) 0.3998(2) 0.0426(8) Uani 1 1 d . . .
H13 H 1.0513 0.5068 0.4000 0.051 Uiso 1 1 calc R . .
C14 C 0.5440(5) 0.3899(3) 0.3938(2) 0.0568(11) Uani 1 1 d . A .
H14A H 0.5831 0.3189 0.4252 0.068 Uiso 1 1 calc R . .
H14B H 0.4431 0.4071 0.4248 0.068 Uiso 1 1 calc R . .
C15 C 0.6552(5) 0.3463(4) 0.2591(3) 0.0708(13) Uani 1 1 d . A .
H15A H 0.7180 0.2957 0.3011 0.085 Uiso 1 1 calc R . .
H15B H 0.7211 0.4088 0.2336 0.085 Uiso 1 1 calc R . .
C16 C 0.6206(5) 0.2920(3) 0.1874(2) 0.0459(9) Uani 1 1 d . A .
C17 C 0.407(3) 0.4874(13) 0.289(2) 0.050(5) Uani 0.32(3) 1 d PU A 1
H17A H 0.3547 0.4977 0.3443 0.060 Uiso 0.32(3) 1 calc PR A 1
H17B H 0.4770 0.5482 0.2648 0.060 Uiso 0.32(3) 1 calc PR A 1
C17' C 0.4570(13) 0.4843(6) 0.2438(9) 0.046(3) Uani 0.68(3) 1 d P A 2
H17C H 0.5228 0.4919 0.1887 0.055 Uiso 0.68(3) 1 calc PR A 2
H17D H 0.4760 0.5461 0.2676 0.055 Uiso 0.68(3) 1 calc PR A 2
C18 C 0.2794(4) 0.4866(3) 0.2263(2) 0.0434(9) Uani 1 1 d U . .
C19 C 0.0286(4) 0.1414(3) 0.2936(2) 0.0501(9) Uani 1 1 d . A .
H19 H -0.0354 0.1834 0.3256 0.060 Uiso 1 1 calc R . .
C20 C 0.2312(4) 0.0795(3) 0.2297(2) 0.0492(9) Uani 1 1 d . A .
H20 H 0.3357 0.0670 0.2064 0.059 Uiso 1 1 calc R . .
C21 C 0.0932(5) -0.0634(3) 0.1784(2) 0.0612(11) Uani 1 1 d . . .
H21A H 0.0164 -0.1151 0.2128 0.073 Uiso 1 1 calc R . .
H21B H 0.1984 -0.1009 0.1769 0.073 Uiso 1 1 calc R . .
C22 C 0.0424(4) -0.0271(3) 0.0863(2) 0.0455(9) Uani 1 1 d . . .
C23 C 0.0185(5) 0.0802(3) 0.0434(2) 0.0540(10) Uani 1 1 d . . .
H23 H 0.0312 0.1351 0.0722 0.065 Uiso 1 1 calc R . .
C24 C 0.0238(5) -0.1069(3) 0.0418(2) 0.0531(10) Uani 1 1 d . . .
H24 H 0.0403 -0.1797 0.0698 0.064 Uiso 1 1 calc R . .
C25 C 0.7089(6) 0.6517(3) 0.0187(3) 0.0658(12) Uani 1 1 d . . .
H25 H 0.6821 0.6488 -0.0368 0.079 Uiso 1 1 calc R . .
C26 C 0.8262(6) 0.6308(3) 0.1346(3) 0.0643(12) Uani 1 1 d . . .
H26 H 0.9016 0.6084 0.1761 0.077 Uiso 1 1 calc R . .
C27 C 0.4694(5) 0.7660(3) 0.0562(3) 0.0741(13) Uani 1 1 d . . .
H27A H 0.3998 0.7500 0.1102 0.089 Uiso 1 1 calc R . .
H27B H 0.4163 0.7416 0.0122 0.089 Uiso 1 1 calc R . .
C28 C 0.4871(4) 0.8881(3) 0.0267(3) 0.0546(10) Uani 1 1 d . . .
C29 C 0.5538(5) 0.9459(3) 0.0798(3) 0.0640(11) Uani 1 1 d . . .
H29 H 0.5897 0.9093 0.1337 0.077 Uiso 1 1 calc R . .
C30 C 0.4340(5) 0.9425(3) -0.0518(3) 0.0580(11) Uani 1 1 d . . .
H30 H 0.3890 0.9041 -0.0869 0.070 Uiso 1 1 calc R . .
N1 N 0.5095(3) 0.3825(2) 0.30589(17) 0.0361(7) Uani 1 1 d U . .
N2 N 0.1898(3) 0.1540(2) 0.27457(18) 0.0417(7) Uani 1 1 d . . .
N3 N -0.0299(4) 0.0646(3) 0.2631(2) 0.0537(8) Uani 1 1 d . . .
N4 N 0.1034(4) 0.0255(2) 0.22250(18) 0.0456(8) Uani 1 1 d . A .
N5 N 0.8398(4) 0.6029(2) 0.0562(2) 0.0588(9) Uani 1 1 d . . .
N6 N 0.6952(5) 0.6930(3) 0.1468(2) 0.0705(10) Uani 1 1 d . . .
N7 N 0.6226(4) 0.7043(2) 0.0706(3) 0.0620(9) Uani 1 1 d . . .
O1 O 0.7341(3) 0.8792(2) 0.49198(17) 0.0636(8) Uani 1 1 d . . .
O2 O 0.8089(3) 0.72704(16) 0.58605(14) 0.0387(5) Uani 1 1 d . . .
O3 O 0.2219(3) 0.57715(19) 0.18835(16) 0.0565(7) Uani 1 1 d . A .
O4 O 0.2136(3) 0.39660(18) 0.23674(15) 0.0486(6) Uani 1 1 d . A .
O5 O 0.4834(3) 0.2557(2) 0.19045(15) 0.0533(7) Uani 1 1 d . . .
O6 O 0.7344(3) 0.2832(2) 0.13122(16) 0.0590(7) Uani 1 1 d . . .
O1W O 1.2005(4) 0.5727(2) 0.02378(19) 0.0677(9) Uani 1 1 d . . .
H1A H 1.191(6) 0.595(4) 0.078(3) 0.101 Uiso 1 1 d . . .
H1B H 1.230(6) 0.622(4) -0.017(3) 0.101 Uiso 1 1 d . . .
O2W O 0.9884(3) 0.6124(2) -0.11682(18) 0.0663(9) Uani 1 1 d . . .
H2A H 1.061(6) 0.648(4) -0.130(3) 0.099 Uiso 1 1 d . . .
H2B H 0.947(6) 0.604(4) -0.164(3) 0.099 Uiso 1 1 d . . .
O3W O 0.4868(3) 0.1448(2) 0.37588(18) 0.0491(7) Uani 1 1 d . . .
H3A H 0.430(5) 0.124(3) 0.419(3) 0.074 Uiso 1 1 d . . .
H3B H 0.528(5) 0.088(3) 0.362(3) 0.074 Uiso 1 1 d . . .
O4W O 0.6473(3) -0.0259(2) 0.3231(2) 0.0628(8) Uani 1 1 d . . .
H4A H 0.733(6) -0.004(4) 0.298(3) 0.094 Uiso 1 1 d . . .
H4B H 0.679(6) -0.055(4) 0.372(3) 0.094 Uiso 1 1 d . . .

loop_
_atom_site_aniso_label
_atom_site_aniso_U_11
_atom_site_aniso_U_22
_atom_site_aniso_U_33
_atom_site_aniso_U_23
_atom_site_aniso_U_13
_atom_site_aniso_U_12
Ni1 0.0390(3) 0.0366(2) 0.0359(3) -0.01201(18) -0.00240(19) -0.00837(19)
Ni2 0.0485(4) 0.0510(4) 0.0406(4) 0.0005(3) -0.0140(3) -0.0157(3)
C1 0.050(2) 0.0311(18) 0.037(2) -0.0135(15) -0.0024(17) -0.0062(16)
C2 0.042(2) 0.0296(16) 0.0340(19) -0.0050(14) -0.0026(16) -0.0014(15)
C3 0.057(2) 0.0340(19) 0.054(2) -0.0118(16) -0.005(2) -0.0072(17)
C4 0.046(2) 0.051(2) 0.068(3) -0.007(2) -0.004(2) -0.0152(19)
C5 0.038(2) 0.060(2) 0.059(3) -0.003(2) -0.0001(19) -0.0032(19)
C6 0.047(2) 0.045(2) 0.044(2) -0.0112(16) 0.0002(18) 0.0041(17)
C7 0.039(2) 0.0337(17) 0.0297(18) -0.0057(14) -0.0044(15) 0.0006(15)
C8 0.043(2) 0.0344(17) 0.0308(18) -0.0111(14) -0.0042(15) -0.0005(15)
C9 0.050(2) 0.0384(19) 0.053(2) -0.0218(16) -0.0089(18) 0.0008(17)
C10 0.039(2) 0.057(2) 0.058(2) -0.0288(18) -0.0018(18) -0.0058(18)
C11 0.059(3) 0.045(2) 0.032(2) -0.0122(15) -0.0094(17) -0.0131(18)
C12 0.072(3) 0.0328(18) 0.045(2) -0.0140(15) -0.028(2) 0.0051(18)
C13 0.044(2) 0.043(2) 0.045(2) -0.0177(16) -0.0136(17) 0.0068(16)
C14 0.078(3) 0.057(2) 0.040(2) -0.0177(18) -0.001(2) -0.030(2)
C15 0.053(3) 0.103(3) 0.072(3) -0.051(3) 0.007(2) -0.030(2)
C16 0.052(2) 0.053(2) 0.035(2) -0.0136(16) 0.0030(18) -0.0161(19)
C17 0.052(10) 0.050(7) 0.054(12) -0.021(8) -0.012(9) -0.001(7)
C17' 0.058(5) 0.036(3) 0.045(6) -0.009(4) -0.010(4) -0.011(3)
C18 0.053(2) 0.047(2) 0.032(2) -0.0114(16) -0.0100(17) -0.0036(18)
C19 0.043(2) 0.063(2) 0.050(2) -0.0230(19) -0.0017(18) -0.0049(19)
C20 0.046(2) 0.055(2) 0.051(2) -0.0225(19) 0.0063(18) -0.0157(19)
C21 0.092(3) 0.045(2) 0.053(3) -0.0178(18) -0.018(2) -0.014(2)
C22 0.054(2) 0.044(2) 0.043(2) -0.0177(16) -0.0002(18) -0.0136(17)
C23 0.076(3) 0.042(2) 0.052(2) -0.0238(18) -0.011(2) -0.0110(19)
C24 0.075(3) 0.0377(19) 0.049(2) -0.0118(17) -0.007(2) -0.0125(19)
C25 0.071(3) 0.059(3) 0.068(3) -0.014(2) -0.011(3) -0.005(2)
C26 0.076(3) 0.052(2) 0.063(3) -0.008(2) -0.009(2) -0.011(2)
C27 0.060(3) 0.051(2) 0.110(4) -0.016(2) -0.004(3) -0.009(2)
C28 0.046(2) 0.043(2) 0.076(3) -0.019(2) 0.005(2) -0.0092(18)
C29 0.063(3) 0.060(3) 0.070(3) -0.016(2) -0.005(2) -0.006(2)
C30 0.057(3) 0.049(2) 0.074(3) -0.026(2) -0.003(2) -0.008(2)
N1 0.0362(16) 0.0375(15) 0.0363(16) -0.0100(12) -0.0059(13) -0.0051(12)
N2 0.0423(18) 0.0454(17) 0.0409(17) -0.0161(13) 0.0005(14) -0.0116(14)
N3 0.048(2) 0.068(2) 0.049(2) -0.0186(16) -0.0056(16) -0.0158(17)
N4 0.059(2) 0.0458(17) 0.0362(17) -0.0140(13) -0.0065(15) -0.0150(16)
N5 0.059(2) 0.0533(19) 0.062(2) -0.0068(17) -0.0117(19) -0.0015(17)
N6 0.086(3) 0.058(2) 0.070(3) -0.0157(18) -0.006(2) -0.012(2)
N7 0.061(2) 0.0424(18) 0.081(3) -0.0087(18) -0.012(2) -0.0045(17)
O1 0.0745(19) 0.0499(15) 0.0530(17) 0.0028(12) 0.0117(14) 0.0222(14)
O2 0.0441(13) 0.0356(12) 0.0345(13) -0.0067(10) 0.0014(11) 0.0003(10)
O3 0.0750(18) 0.0456(14) 0.0492(16) -0.0070(12) -0.0199(14) 0.0013(13)
O4 0.0501(15) 0.0467(14) 0.0473(15) 0.0008(11) -0.0204(12) -0.0122(12)
O5 0.0497(15) 0.0707(17) 0.0493(16) -0.0321(13) 0.0075(12) -0.0268(13)
O6 0.0574(17) 0.0790(18) 0.0469(16) -0.0280(13) 0.0129(14) -0.0275(14)
O1W 0.074(2) 0.084(2) 0.0458(18) -0.0063(15) -0.0144(16) -0.0377(16)
O2W 0.0635(19) 0.082(2) 0.0454(17) 0.0154(15) -0.0219(15) -0.0353(15)
O3W 0.0498(17) 0.0400(14) 0.0554(18) -0.0106(12) 0.0007(13) 0.0058(12)
O4W 0.0523(18) 0.0618(18) 0.072(2) -0.0148(15) 0.0059(16) 0.0001(14)

loop_
_atom_type_symbol
_atom_type_description
_atom_type_scat_dispersion_real
_atom_type_scat_dispersion_imag
_atom_type_scat_source
C C 0.0033 0.0016 'International Tables Vol C Tables 4.2.6.8 and 6.1.1.4'
H H 0.0000 0.0000 'International Tables Vol C Tables 4.2.6.8 and 6.1.1.4'
N N 0.0061 0.0033 'International Tables Vol C Tables 4.2.6.8 and 6.1.1.4'
O O 0.0106 0.0060 'International Tables Vol C Tables 4.2.6.8 and 6.1.1.4'
Ni Ni 0.3393 1.1124 'International Tables Vol C Tables 4.2.6.8 and 6.1.1.4'

loop_
_geom_angle_atom_site_label_1
_geom_angle_atom_site_label_2
_geom_angle_atom_site_label_3
_geom_angle
_geom_angle_site_symmetry_1
_geom_angle_site_symmetry_3
O4 Ni1 O5 91.12(10) . .
O4 Ni1 N2 93.71(10) . .
O5 Ni1 N2 88.55(10) . .
O4 Ni1 O3W 171.68(10) . .
O5 Ni1 O3W 90.20(11) . .
N2 Ni1 O3W 94.54(11) . .
O4 Ni1 O2 87.57(9) . 2_666
O5 Ni1 O2 178.48(10) . 2_666
N2 Ni1 O2 90.77(10) . 2_666
O3W Ni1 O2 91.21(10) . 2_666
O4 Ni1 N1 82.49(9) . .
O5 Ni1 N1 81.22(10) . .
N2 Ni1 N1 168.98(11) . .
O3W Ni1 N1 89.59(10) . .
O2 Ni1 N1 99.36(10) 2_666 .
O2W Ni2 O2W 180.00(17) 2_765 .
O2W Ni2 O1W 90.40(11) 2_765 .
O2W Ni2 O1W 89.60(11) . .
O2W Ni2 O1W 89.60(11) 2_765 2_765
O2W Ni2 O1W 90.40(11) . 2_765
O1W Ni2 O1W 180.0 . 2_765
O2W Ni2 N5 92.42(14) 2_765 .
O2W Ni2 N5 87.58(14) . .
O1W Ni2 N5 93.04(13) . .
O1W Ni2 N5 86.96(13) 2_765 .
O2W Ni2 N5 87.58(14) 2_765 2_765
O2W Ni2 N5 92.42(14) . 2_765
O1W Ni2 N5 86.96(13) . 2_765
O1W Ni2 N5 93.04(13) 2_765 2_765
N5 Ni2 N5 180.00(17) . 2_765
O1 C1 O2 125.1(3) . .
O1 C1 C2 117.4(3) . .
O2 C1 C2 117.4(3) . .
C3 C2 C7 119.6(3) . .
C3 C2 C1 115.9(3) . .
C7 C2 C1 124.5(3) . .
C4 C3 C2 121.2(4) . .
C4 C3 H3 119.4 . .
C2 C3 H3 119.4 . .
C5 C4 C3 119.8(3) . .
C5 C4 H4 120.1 . .
C3 C4 H4 120.1 . .
C4 C5 C6 119.9(4) . .
C4 C5 H5 120.1 . .
C6 C5 H5 120.1 . .
C5 C6 C7 121.7(4) . .
C5 C6 H6 119.2 . .
C7 C6 H6 119.2 . .
C6 C7 C2 117.7(3) . .
C6 C7 C8 119.1(3) . .
C2 C7 C8 123.1(3) . .
C9 C8 C13 117.2(3) . .
C9 C8 C7 122.1(3) . .
C13 C8 C7 120.7(3) . .
C10 C9 C8 120.8(3) . .
C10 C9 H9 119.6 . .
C8 C9 H9 119.6 . .
C11 C10 C9 121.7(3) . .
C11 C10 H10 119.1 . .
C9 C10 H10 119.1 . .
C12 C11 C10 117.6(3) . .
C12 C11 C14 122.1(3) . .
C10 C11 C14 120.3(3) . .
C11 C12 C13 121.6(3) . .
C11 C12 H12 119.2 . .
C13 C12 H12 119.2 . .
C12 C13 C8 121.1(3) . .
C12 C13 H13 119.5 . .
C8 C13 H13 119.5 . .
N1 C14 C11 115.8(3) . .
N1 C14 H14A 108.3 . .
C11 C14 H14A 108.3 . .
N1 C14 H14B 108.3 . .
C11 C14 H14B 108.3 . .
H14A C14 H14B 107.4 . .
N1 C15 C16 114.0(3) . .
N1 C15 H15A 108.8 . .
C16 C15 H15A 108.8 . .
N1 C15 H15B 108.8 . .
C16 C15 H15B 108.8 . .
H15A C15 H15B 107.6 . .
O5 C16 O6 124.9(3) . .
O5 C16 C15 117.6(3) . .
O6 C16 C15 117.5(3) . .
C18 C17 N1 111.9(12) . .
C18 C17 H17A 109.2 . .
N1 C17 H17A 109.2 . .
C18 C17 H17B 109.2 . .
N1 C17 H17B 109.2 . .
H17A C17 H17B 107.9 . .
N1 C17' C18 113.2(5) . .
N1 C17' H17C 108.9 . .
C18 C17' H17C 108.9 . .
N1 C17' H17D 108.9 . .
C18 C17' H17D 108.9 . .
H17C C17' H17D 107.8 . .
O3 C18 O4 125.7(3) . .
O3 C18 C17 116.6(7) . .
O4 C18 C17 114.6(8) . .
O3 C18 C17' 115.5(4) . .
O4 C18 C17' 117.5(4) . .
C17 C18 C17' 30.5(8) . .
N3 C19 N2 114.1(4) . .
N3 C19 H19 122.9 . .
N2 C19 H19 122.9 . .
N4 C20 N2 110.4(3) . .
N4 C20 H20 124.8 . .
N2 C20 H20 124.8 . .
N4 C21 C22 114.1(3) . .
N4 C21 H21A 108.7 . .
C22 C21 H21A 108.7 . .
N4 C21 H21B 108.7 . .
C22 C21 H21B 108.7 . .
H21A C21 H21B 107.6 . .
C23 C22 C24 118.5(3) . .
C23 C22 C21 124.0(3) . .
C24 C22 C21 117.5(3) . .
C24 C23 C22 120.5(3) 2 .
C24 C23 H23 119.8 2 .
C22 C23 H23 119.8 . .
C23 C24 C22 121.0(3) 2 .
C23 C24 H24 119.5 2 .
C22 C24 H24 119.5 . .
N7 C25 N5 111.0(4) . .
N7 C25 H25 124.5 . .
N5 C25 H25 124.5 . .
N6 C26 N5 114.1(4) . .
N6 C26 H26 123.0 . .
N5 C26 H26 123.0 . .
N7 C27 C28 114.1(3) . .
N7 C27 H27A 108.7 . .
C28 C27 H27A 108.7 . .
N7 C27 H27B 108.7 . .
C28 C27 H27B 108.7 . .
H27A C27 H27B 107.6 . .
C30 C28 C29 119.7(3) . .
C30 C28 C27 119.3(4) . .
C29 C28 C27 121.0(4) . .
C30 C29 C28 119.7(4) 2_675 .
C30 C29 H29 120.2 2_675 .
C28 C29 H29 120.2 . .
C28 C30 C29 120.6(4) . 2_675
C28 C30 H30 119.7 . .
C29 C30 H30 119.7 2_675 .
C14 N1 C15 110.5(3) . .
C14 N1 C17' 117.8(6) . .
C15 N1 C17' 103.1(6) . .
C14 N1 C17 93.8(11) . .
C15 N1 C17 132.5(13) . .
C17' N1 C17 30.8(8) . .
C14 N1 Ni1 114.96(18) . .
C15 N1 Ni1 102.55(19) . .
C17' N1 Ni1 106.2(3) . .
C17 N1 Ni1 102.8(7) . .
C20 N2 C19 103.0(3) . .
C20 N2 Ni1 126.7(2) . .
C19 N2 Ni1 130.3(3) . .
C19 N3 N4 102.7(3) . .
C20 N4 N3 109.8(3) . .
C20 N4 C21 129.0(4) . .
N3 N4 C21 121.2(3) . .
C25 N5 C26 102.6(4) . .
C25 N5 Ni2 123.3(3) . .
C26 N5 Ni2 133.9(3) . .
C26 N6 N7 102.3(4) . .
C25 N7 N6 110.0(4) . .
C25 N7 C27 128.9(4) . .
N6 N7 C27 121.2(4) . .
C1 O2 Ni1 127.7(2) . 2_666
C18 O4 Ni1 115.7(2) . .
C16 O5 Ni1 113.8(2) . .
Ni2 O1W H1A 114(3) . .
Ni2 O1W H1B 113(3) . .
H1A O1W H1B 111(4) . .
Ni2 O2W H2A 115(4) . .
Ni2 O2W H2B 127(3) . .
H2A O2W H2B 109(5) . .
Ni1 O3W H3A 102(3) . .
Ni1 O3W H3B 127(3) . .
H3A O3W H3B 106(4) . .
H4A O4W H4B 100(5) . .

loop_
_geom_bond_atom_site_label_1
_geom_bond_atom_site_label_2
_geom_bond_distance
_geom_bond_site_symmetry_2
Ni1 O4 2.047(2) .
Ni1 O5 2.060(2) .
Ni1 N2 2.062(3) .
Ni1 O3W 2.068(3) .
Ni1 O2 2.072(2) 2_666
Ni1 N1 2.125(2) .
Ni2 O2W 2.045(2) 2_765
Ni2 O2W 2.045(2) .
Ni2 O1W 2.047(2) .
Ni2 O1W 2.047(2) 2_765
Ni2 N5 2.094(4) .
Ni2 N5 2.094(4) 2_765
C1 O1 1.254(4) .
C1 O2 1.254(4) .
C1 C2 1.510(5) .
C2 C3 1.398(4) .
C2 C7 1.400(4) .
C3 C4 1.370(5) .
C3 H3 0.9300 .
C4 C5 1.369(5) .
C4 H4 0.9300 .
C5 C6 1.387(5) .
C5 H5 0.9300 .
C6 C7 1.395(5) .
C6 H6 0.9300 .
C7 C8 1.490(4) .
C8 C9 1.389(5) .
C8 C13 1.392(4) .
C9 C10 1.385(4) .
C9 H9 0.9300 .
C10 C11 1.380(5) .
C10 H10 0.9300 .
C11 C12 1.370(5) .
C11 C14 1.529(4) .
C12 C13 1.385(4) .
C12 H12 0.9300 .
C13 H13 0.9300 .
C14 N1 1.465(4) .
C14 H14A 0.9700 .
C14 H14B 0.9700 .
C15 N1 1.466(5) .
C15 C16 1.510(5) .
C15 H15A 0.9700 .
C15 H15B 0.9700 .
C16 O5 1.242(4) .
C16 O6 1.253(4) .
C17 C18 1.515(18) .
C17 N1 1.516(17) .
C17 H17A 0.9700 .
C17 H17B 0.9700 .
C17' N1 1.489(8) .
C17' C18 1.519(9) .
C17' H17C 0.9700 .
C17' H17D 0.9700 .
C18 O3 1.249(4) .
C18 O4 1.258(4) .
C19 N3 1.314(4) .
C19 N2 1.352(4) .
C19 H19 0.9300 .
C20 N4 1.319(4) .
C20 N2 1.320(4) .
C20 H20 0.9300 .
C21 N4 1.464(4) .
C21 C22 1.504(5) .
C21 H21A 0.9700 .
C21 H21B 0.9700 .
C22 C23 1.377(5) .
C22 C24 1.381(5) .
C23 C24 1.375(5) 2
C23 H23 0.9300 .
C24 C23 1.375(5) 2
C24 H24 0.9300 .
C25 N7 1.313(5) .
C25 N5 1.331(5) .
C25 H25 0.9300 .
C26 N6 1.332(5) .
C26 N5 1.356(5) .
C26 H26 0.9300 .
C27 N7 1.459(5) .
C27 C28 1.514(5) .
C27 H27A 0.9700 .
C27 H27B 0.9700 .
C28 C30 1.362(5) .
C28 C29 1.398(5) .
C29 C30 1.382(5) 2_675
C29 H29 0.9300 .
C30 C29 1.382(5) 2_675
C30 H30 0.9300 .
N3 N4 1.355(4) .
N6 N7 1.364(5) .
O2 Ni1 2.072(2) 2_666
O1W H1A 0.96(5) .
O1W H1B 0.81(5) .
O2W H2A 0.75(5) .
O2W H2B 0.87(5) .
O3W H3A 0.78(4) .
O3W H3B 0.85(4) .
O4W H4A 0.81(5) .
O4W H4B 0.83(5) .

loop_
_geom_hbond_atom_site_label_D
_geom_hbond_atom_site_label_H
_geom_hbond_atom_site_label_A
_geom_hbond_distance_DH
_geom_hbond_distance_HA
_geom_hbond_distance_DA
_geom_hbond_angle_DHA
_geom_hbond_site_symmetry_A
O3W H3B O4W 0.85(4) 1.89(4) 2.732(4) 171(4) .
O1W H1A O3 0.96(5) 1.73(5) 2.627(4) 153(4) 1_655
O1W H1B O6 0.81(5) 1.92(5) 2.705(4) 163(5) 2_765
O2W H2B O4 0.87(5) 1.84(5) 2.659(3) 156(5) 2_665
O4W H4A N3 0.81(5) 2.16(5) 2.954(4) 165(5) 1_655
O4W H4B O1 0.83(5) 1.95(5) 2.785(4) 175(5) 1_545

loop_
_geom_torsion_atom_site_label_1
_geom_torsion_atom_site_label_2
_geom_torsion_atom_site_label_3
_geom_torsion_atom_site_label_4
_geom_torsion
_geom_torsion_site_symmetry_1
_geom_torsion_site_symmetry_4
O1 C1 C2 C3 73.8(4) . .
O2 C1 C2 C3 -103.2(3) . .
O1 C1 C2 C7 -108.7(4) . .
O2 C1 C2 C7 74.3(4) . .
C7 C2 C3 C4 -0.1(5) . .
C1 C2 C3 C4 177.4(3) . .
C2 C3 C4 C5 1.0(6) . .
C3 C4 C5 C6 -0.5(6) . .
C4 C5 C6 C7 -1.0(5) . .
C5 C6 C7 C2 1.9(5) . .
C5 C6 C7 C8 -177.6(3) . .
C3 C2 C7 C6 -1.3(4) . .
C1 C2 C7 C6 -178.6(3) . .
C3 C2 C7 C8 178.2(3) . .
C1 C2 C7 C8 0.8(5) . .
C6 C7 C8 C9 -141.8(3) . .
C2 C7 C8 C9 38.7(5) . .
C6 C7 C8 C13 39.5(4) . .
C2 C7 C8 C13 -140.0(3) . .
C13 C8 C9 C10 0.9(5) . .
C7 C8 C9 C10 -177.9(3) . .
C8 C9 C10 C11 -1.3(5) . .
C9 C10 C11 C12 0.8(5) . .
C9 C10 C11 C14 -178.5(3) . .
C10 C11 C12 C13 0.0(5) . .
C14 C11 C12 C13 179.3(3) . .
C11 C12 C13 C8 -0.3(5) . .
C9 C8 C13 C12 -0.1(5) . .
C7 C8 C13 C12 178.7(3) . .
C12 C11 C14 N1 -88.4(4) . .
C10 C11 C14 N1 90.8(4) . .
N1 C15 C16 O5 -19.9(5) . .
N1 C15 C16 O6 162.8(3) . .
N1 C17 C18 O3 -159.6(13) . .
N1 C17 C18 O4 39(2) . .
N1 C17 C18 C17' -63.9(18) . .
N1 C17' C18 O3 167.1(7) . .
N1 C17' C18 O4 -25.0(12) . .
N1 C17' C18 C17 67.4(14) . .
N4 C21 C22 C23 4.7(6) . .
N4 C21 C22 C24 -177.5(3) . .
C24 C22 C23 C24 0.4(6) . 2
C21 C22 C23 C24 178.2(4) . 2
C23 C22 C24 C23 -0.4(6) . 2
C21 C22 C24 C23 -178.4(4) . 2
N7 C27 C28 C30 120.1(4) . .
N7 C27 C28 C29 -61.2(6) . .
C30 C28 C29 C30 -0.4(7) . 2_675
C27 C28 C29 C30 -179.0(4) . 2_675
C29 C28 C30 C29 0.4(7) . 2_675
C27 C28 C30 C29 179.0(4) . 2_675
C11 C14 N1 C15 63.6(4) . .
C11 C14 N1 C17' -54.5(7) . .
C11 C14 N1 C17 -74.9(11) . .
C11 C14 N1 Ni1 179.1(3) . .
C16 C15 N1 C14 155.7(3) . .
C16 C15 N1 C17' -77.5(5) . .
C16 C15 N1 C17 -88.1(10) . .
C16 C15 N1 Ni1 32.7(4) . .
C18 C17' N1 C14 -108.9(8) . .
C18 C17' N1 C15 129.1(9) . .
C18 C17' N1 C17 -66.2(15) . .
C18 C17' N1 Ni1 21.6(11) . .
C18 C17 N1 C14 -151.6(19) . .
C18 C17 N1 C15 85.8(18) . .
C18 C17 N1 C17' 65.4(19) . .
C18 C17 N1 Ni1 -35(2) . .
O4 Ni1 N1 C14 120.2(3) . .
O5 Ni1 N1 C14 -147.5(3) . .
N2 Ni1 N1 C14 -169.5(5) . .
O3W Ni1 N1 C14 -57.3(3) . .
O2 Ni1 N1 C14 33.9(3) 2_666 .
O4 Ni1 N1 C15 -119.8(2) . .
O5 Ni1 N1 C15 -27.5(2) . .
N2 Ni1 N1 C15 -49.4(6) . .
O3W Ni1 N1 C15 62.7(2) . .
O2 Ni1 N1 C15 153.9(2) 2_666 .
O4 Ni1 N1 C17' -12.0(7) . .
O5 Ni1 N1 C17' 80.3(7) . .
N2 Ni1 N1 C17' 58.4(9) . .
O3W Ni1 N1 C17' 170.6(7) . .
O2 Ni1 N1 C17' -98.2(7) 2_666 .
O4 Ni1 N1 C17 19.7(13) . .
O5 Ni1 N1 C17 112.0(13) . .
N2 Ni1 N1 C17 90.1(15) . .
O3W Ni1 N1 C17 -157.7(13) . .
O2 Ni1 N1 C17 -66.6(13) 2_666 .
N4 C20 N2 C19 -0.2(4) . .
N4 C20 N2 Ni1 -178.5(2) . .
N3 C19 N2 C20 -0.2(4) . .
N3 C19 N2 Ni1 178.1(2) . .
O4 Ni1 N2 C20 118.6(3) . .
O5 Ni1 N2 C20 27.6(3) . .
O3W Ni1 N2 C20 -62.5(3) . .
O2 Ni1 N2 C20 -153.8(3) 2_666 .
N1 Ni1 N2 C20 49.3(7) . .
O4 Ni1 N2 C19 -59.2(3) . .
O5 Ni1 N2 C19 -150.2(3) . .
O3W Ni1 N2 C19 119.7(3) . .
O2 Ni1 N2 C19 28.4(3) 2_666 .
N1 Ni1 N2 C19 -128.6(5) . .
N2 C19 N3 N4 0.4(4) . .
N2 C20 N4 N3 0.5(4) . .
N2 C20 N4 C21 180.0(3) . .
C19 N3 N4 C20 -0.5(4) . .
C19 N3 N4 C21 179.9(3) . .
C22 C21 N4 C20 -95.8(5) . .
C22 C21 N4 N3 83.6(4) . .
N7 C25 N5 C26 -0.3(4) . .
N7 C25 N5 Ni2 174.9(2) . .
N6 C26 N5 C25 0.1(4) . .
N6 C26 N5 Ni2 -174.3(2) . .
O2W Ni2 N5 C25 -135.7(3) 2_765 .
O2W Ni2 N5 C25 44.3(3) . .
O1W Ni2 N5 C25 133.8(3) . .
O1W Ni2 N5 C25 -46.2(3) 2_765 .
N5 Ni2 N5 C25 -7(100) 2_765 .
O2W Ni2 N5 C26 37.8(3) 2_765 .
O2W Ni2 N5 C26 -142.2(3) . .
O1W Ni2 N5 C26 -52.7(3) . .
O1W Ni2 N5 C26 127.3(3) 2_765 .
N5 Ni2 N5 C26 167(100) 2_765 .
N5 C26 N6 N7 0.1(4) . .
N5 C25 N7 N6 0.4(4) . .
N5 C25 N7 C27 -178.4(3) . .
C26 N6 N7 C25 -0.2(4) . .
C26 N6 N7 C27 178.6(3) . .
C28 C27 N7 C25 -100.1(5) . .
C28 C27 N7 N6 81.2(5) . .
O1 C1 O2 Ni1 -17.9(5) . 2_666
C2 C1 O2 Ni1 158.8(2) . 2_666
O3 C18 O4 Ni1 -179.5(3) . .
C17 C18 O4 Ni1 -20.1(14) . .
C17' C18 O4 Ni1 13.8(8) . .
O5 Ni1 O4 C18 -81.6(2) . .
N2 Ni1 O4 C18 -170.2(2) . .
O3W Ni1 O4 C18 17.4(9) . .
O2 Ni1 O4 C18 99.1(2) 2_666 .
N1 Ni1 O4 C18 -0.6(2) . .
O6 C16 O5 Ni1 170.6(3) . .
C15 C16 O5 Ni1 -6.5(4) . .
O4 Ni1 O5 C16 102.5(3) . .
N2 Ni1 O5 C16 -163.8(3) . .
O3W Ni1 O5 C16 -69.2(3) . .
O2 Ni1 O5 C16 133(3) 2_666 .
N1 Ni1 O5 C16 20.3(3) . .
